data_2100826
loop_
_publ_author_name
'Uekusa, H.'
'Ohba, S.'
'Tokii, T.'
'Muto, Y.'
'Kato, M.'
'Husebye, S.'
'Steward, O. W.'
'Chang, S.-C.'
'Rose, J. P.'
'Pletcher, J. F.'
'Suzuki, I.'

_publ_section_title
;
 Magneto-structural corrections of dimeric copper(II) trichloroacetates
;
_journal_issue 5
_journal_name_full 'Acta Crystallographica Section B'
_journal_page_first 650
_journal_page_last 667
_journal_paper_doi 10.1107/S0108768192002908
_journal_volume 48
_journal_year 1992
_chemical_formula_sum 'C22 H8 Cl12 Cu2 F2 N2 O8 S2'
_chemical_formula_weight 1082.92
_space_group_crystal_system triclinic
_space_group_IT_number 2
_space_group_name_Hall '-P 1'
_space_group_name_H-M_alt 'P -1'
_cell_angle_alpha 107.300(10)
_cell_angle_beta 94.63(2)
_cell_angle_gamma 66.53(2)
_cell_formula_units_Z 1
_cell_length_a 10.336(2)
_cell_length_b 11.381(3)
_cell_length_c 9.2720(10)
_cell_volume 954.3(4)
_diffrn_radiation_type Mo
_diffrn_radiation_wavelength 0.71073
_exptl_absorpt_coefficient_mu 2.125
_exptl_crystal_density_diffrn 1.88
_exptl_crystal_F_000 530
_cod_data_source_file as0591.cif
_cod_data_source_block as0591n
_cod_depositor_comments
;
 Updating space group information and adding the symmetry operation list.

 Antanas Vaitkus,
 2018-06-17

 Correcting the summary formula by changing it from 'C22 H8 Cl12 Cu2 F N2 O8 S'
 to 'C22 H8 Cl12 Cu2 F2 N2 O8 S2' after consulting the original publication.

 Antanas Vaitkus,
 2018-06-17

 Marking the disorder of trichloromethyl groups after consulting the original
 publication.

 Antanas Vaitkus,
 2018-06-16
;
_cod_original_formula_sum 'C22 H8 Cu2 Cl12 F1 S1 N2 O8'
_cod_database_code 2100826

loop_
_space_group_symop_id
_space_group_symop_operation_xyz
1 x,y,z
2 -x,-y,-z

loop_
_atom_site_label
_atom_site_fract_x
_atom_site_fract_y
_atom_site_fract_z
_atom_site_U_iso_or_equiv
_atom_site_occupancy
_atom_site_disorder_assembly
_atom_site_disorder_group
Cu .53802(6) .09252(6) .46632(7) .0407(2) 1 . .
O(1) .3661(4) .2253(3) .5885(4) .056(2) 1 . .
O(2) .6417(4) .0862(4) .6529(4) .060(2) 1 . .
O(3) .6944(4) -.0744(3) .3574(4) .055(2) 1 . .
O(4) .4178(4) .0657(4) .2953(4) .058(2) 1 . .
N .6131(4) .2216(4) .4011(5) .045(2) 1 . .
C(1) .2880(5) .1894(5) .6463(5) .042(2) 1 . .
C(2) .6445(5) .0117(5) .7274(6) .046(2) 1 . .
C(3) .1556(5) .3021(5) .7353(7) .056(3) 1 . .
C(4) .7370(6) .0129(6) .8646(6) .063(3) 1 . .
S .7856(2) .3150(2) .3384(2) .0759(9) 1 . .
F .8423(3) .1137(3) .4480(5) .080(2) 1 . .
C(11) .7411(6) .2090(5) .4015(6) .055(3) 1 . .
C(12) .6086(6) .3925(5) .3043(6) .058(3) 1 . .
C(13) .5416(8) .5005(6) .2469(8) .083(4) 1 . .
C(14) .4007(8) .5441(6) .2309(8) .085(4) 1 . .
C(15) .3245(7) .4820(6) .2695(8) .075(3) 1 . .
C(16) .3879(6) .3735(6) .3263(7) .058(3) 1 . .
C(17) .5312(6) .3298(5) .3443(6) .047(2) 1 . .
Cl(1) .0275(2) .2443(2) .7580(3) .0840(10) 0.9 A 1
Cl(2) .0850(2) .4327(2) .6519(3) .0940(10) 0.9 A 1
Cl(3) .2148(2) .3646(2) .9171(2) .0970(10) 0.9 A 1
Cl(4) .8480(3) .0934(4) .8778(4) .097(2) 0.55 B 1
Cl(5) .6365(4) .0588(5) 1.0280(3) .128(3) 0.55 B 1
Cl(6) .8535(4) -.1673(4) .8440(6) .122(3) 0.55 B 1
Cl(11) .051(2) .272(2) .815(2) .098(6) 0.1 A 2
Cl(21) .066(2) .374(2) .584(2) .080(5) 0.1 A 2
Cl(31) .176(2) .436(2) .860(3) .104(6) 0.1 A 2
Cl(41) .8907(9) .0244(9) .8120(10) .102(2) 0.25 B 2
Cl(42) .7700(10) .1590(10) .9310(10) .111(3) 0.2 B 3
Cl(51) .6210(10) .1710(10) .9930(10) .121(3) 0.25 B 2
Cl(52) .6920(10) -.0160(10) 1.0060(10) .093(3) 0.2 B 3
Cl(61) .7724(8) -.1078(8) .9360(10) .096(2) 0.25 B 2
Cl(62) .8910(10) -.1220(10) .8090(10) .113(3) 0.2 B 3
H(13) .599(6) .535(6) .205(7) .10(2) 1 . .
H(14) .361(6) .615(6) .189(8) .11(2) 1 . .
H(15) .228(6) .501(6) .248(7) .09(2) 1 . .
H(16) .335(5) .329(5) .356(6) .08(2) 1 . .

loop_
_geom_angle_atom_site_label_1
_geom_angle_atom_site_label_2
_geom_angle_atom_site_label_3
_geom_angle
O(1) Cu O(2) 89.40(10)
O(1) Cu O(3) 164.8(2)
O(1) Cu O(4) 88.20(10)
O(1) Cu N 100.8(2)
O(1) Cu Cu 84.40(10)
O(2) Cu O(3) 88.80(10)
O(2) Cu O(4) 164.5(2)
O(2) Cu N 97.4(2)
O(2) Cu Cu 82.9(2)
O(3) Cu O(4) 89.50(10)
O(3) Cu N 94.4(2)
O(3) Cu Cu 80.40(10)
O(4) Cu N 98.1(2)
O(4) Cu Cu 81.60(10)
N Cu Cu 174.75(8)
Cu O(1) C(1) 121.1(3)
Cu O(2) C(2) 122.7(4)
Cu O(3) C(1) 126.0(4)
Cu O(4) C(2) 124.3(4)
O(1) C(1) C(3) 116.0(5)
O(1) C(1) O(3) 128.0(4)
C(3) C(1) O(3) 116.0(5)
O(2) C(2) C(4) 116.2(6)
O(2) C(2) O(4) 128.4(5)
C(4) C(2) O(4) 115.4(6)

loop_
_geom_bond_atom_site_label_1
_geom_bond_atom_site_label_2
_geom_bond_distance
Cu O(1) 1.973(3)
Cu O(2) 1.965(4)
Cu O(3) 1.979(3)
Cu O(4) 1.961(4)
Cu N 2.153(5)
O(1) C(1) 1.252(8)
O(2) C(2) 1.234(8)
O(3) C(1) 1.238(7)
O(4) C(2) 1.247(8)
C(1) C(3) 1.534(6)
C(2) C(4) 1.529(7)
